data_4105045
loop_
_publ_author_name
'Luciano Cuesta'
'Elizabeth Karnas'
'Vincent M. Lynch'
'Ping Chen'
'Jing Shen'
'Karl M. Kadish'
'Kei Ohkubo'
'Shunichi Fukuzumi'
'Jonathan L. Sessler'

_publ_section_title
;
 Metalloporphycenes: Synthesis and Characterization of
 (Pentamethylcyclopentadienyl)ruthenium Sitting-Atop and \p-Complexes
;
_journal_name_full 'Journal of the American Chemical Society'
_journal_page_first 13538
_journal_page_last 13547
_journal_paper_doi 10.1021/ja905284d
_journal_volume 131
_journal_year 2009
_chemical_formula_moiety 'C36 H44 N4, C10 H15, Ru, P F6'
_chemical_formula_sum 'C46 H59 F6 N4 P Ru'
_chemical_formula_weight 914.01
_chemical_name_systematic
; 
 ? 
;
_space_group_IT_number 14
_symmetry_cell_setting monoclinic
_symmetry_space_group_name_Hall '-P 2ybc'
_symmetry_space_group_name_H-M 'P 1 21/c 1'
_atom_sites_solution_hydrogens geom
_atom_sites_solution_primary direct
_atom_sites_solution_secondary difmap
_audit_creation_method SHELXL-97
_cell_angle_alpha 90.00
_cell_angle_beta 93.983(2)
_cell_angle_gamma 90.00
_cell_formula_units_Z 4
_cell_length_a 12.3036(6)
_cell_length_b 29.362(2)
_cell_length_c 11.8233(7)
_cell_measurement_reflns_used 8826
_cell_measurement_temperature 153(2)
_cell_measurement_theta_max 27.5
_cell_measurement_theta_min 2.0
_cell_volume 4260.9(4)
_computing_cell_refinement 'Collect software, Nonius B.V. 1998'
_computing_data_collection 'Collect software, Nonius B.V. 1998'
_computing_data_reduction
;
DENZO and Scalepack (Otwinoski and Minor, 1997)
;
_computing_molecular_graphics 'XP SHELXTL/PC, Siemens Analytical'
_computing_structure_refinement 'XL SHELXTL/PC, Siemens Analytical'
_computing_structure_solution
;

SIR97 - Altomare A., Burla M.C., Camalli M., Cascarano G.L., Giacovazzo C., 
Guagliardi A., Moliterni A.G.G., Polidori G.,Spagna R.
;
_diffrn_ambient_temperature 153(2)
_diffrn_measured_fraction_theta_full 0.987
_diffrn_measured_fraction_theta_max 0.987
_diffrn_measurement_device_type 'Nonius Kappa CCD'
_diffrn_measurement_method \w-scans
_diffrn_radiation_monochromator graphite
_diffrn_radiation_source 'fine-focus sealed tube'
_diffrn_radiation_type MoK\a
_diffrn_radiation_wavelength 0.71070
_diffrn_reflns_av_R_equivalents 0.0609
_diffrn_reflns_av_sigmaI/netI 0.0903
_diffrn_reflns_limit_h_max 15
_diffrn_reflns_limit_h_min -15
_diffrn_reflns_limit_k_max 36
_diffrn_reflns_limit_k_min -38
_diffrn_reflns_limit_l_max 15
_diffrn_reflns_limit_l_min -15
_diffrn_reflns_number 17779
_diffrn_reflns_theta_full 27.48
_diffrn_reflns_theta_max 27.48
_diffrn_reflns_theta_min 2.70
_exptl_absorpt_coefficient_mu 0.470
_exptl_absorpt_correction_T_max 0.96
_exptl_absorpt_correction_T_min 0.89
_exptl_absorpt_correction_type multi-scan
_exptl_crystal_colour violet
_exptl_crystal_density_diffrn 1.425
_exptl_crystal_description laths
_exptl_crystal_F_000 1904
_exptl_crystal_size_max 0.34
_exptl_crystal_size_mid 0.15
_exptl_crystal_size_min 0.08
_refine_diff_density_max 0.867
_refine_diff_density_min -0.633
_refine_diff_density_rms 0.108
_refine_ls_extinction_method none
_refine_ls_goodness_of_fit_ref 1.121
_refine_ls_hydrogen_treatment constr
_refine_ls_matrix_type full
_refine_ls_number_parameters 536
_refine_ls_number_reflns 9642
_refine_ls_number_restraints 0
_refine_ls_restrained_S_all 1.121
_refine_ls_R_factor_all 0.1102
_refine_ls_R_factor_gt 0.0619
_refine_ls_shift/su_max 0.006
_refine_ls_shift/su_mean 0.000
_refine_ls_structure_factor_coef Fsqd
_refine_ls_weighting_details 'calc w=1/[\s^2^(Fo^2^)+(0.0314P)^2^+9.5731P] where P=(Fo^2^+2Fc^2^)/3'
_refine_ls_weighting_scheme calc
_refine_ls_wR_factor_gt 0.1085
_refine_ls_wR_factor_ref 0.1267
_reflns_number_gt 6607
_reflns_number_total 9642
_reflns_threshold_expression >2sigma(I)
_cod_data_source_file ja905284d_si_005.cif
_cod_data_source_block lc150
_cod_database_code 4105045

loop_
_symmetry_equiv_pos_as_xyz
'x, y, z'
'-x, y+1/2, -z+1/2'
'-x, -y, -z'
'x, -y-1/2, z-1/2'

loop_
_atom_site_label
_atom_site_type_symbol
_atom_site_fract_x
_atom_site_fract_y
_atom_site_fract_z
_atom_site_U_iso_or_equiv
_atom_site_adp_type
_atom_site_occupancy
_atom_site_symmetry_multiplicity
_atom_site_calc_flag
_atom_site_refinement_flags
Ru1 Ru 0.25599(3) 0.114318(11) 0.26288(3) 0.01619(9) Uani 1 1 d .
N1 N 0.1163(3) 0.11963(11) 0.1495(3) 0.0196(7) Uani 1 1 d .
N2 N 0.3128(3) 0.10561(11) 0.1008(2) 0.0166(7) Uani 1 1 d .
N3 N 0.3909(3) 0.15885(11) 0.2897(3) 0.0197(7) Uani 1 1 d .
N4 N 0.1921(3) 0.17263(11) 0.3395(3) 0.0202(8) Uani 1 1 d .
C1 C 0.0075(3) 0.12328(13) 0.1642(3) 0.0208(9) Uani 1 1 d .
C2 C -0.0538(3) 0.10883(14) 0.0610(3) 0.0231(9) Uani 1 1 d .
C3 C 0.0193(3) 0.09713(14) -0.0160(3) 0.0227(9) Uani 1 1 d .
C4 C 0.1268(3) 0.10233(13) 0.0417(3) 0.0197(9) Uani 1 1 d .
C5 C 0.2339(3) 0.09397(13) 0.0156(3) 0.0194(9) Uani 1 1 d .
C6 C 0.2862(3) 0.07422(14) -0.0779(3) 0.0218(9) Uani 1 1 d .
C7 C 0.3951(4) 0.07471(14) -0.0490(3) 0.0224(9) Uani 1 1 d .
C8 C 0.4119(3) 0.09506(14) 0.0627(3) 0.0217(9) Uani 1 1 d .
C9 C 0.5170(3) 0.10327(14) 0.1121(4) 0.0239(10) Uani 1 1 d .
H9 H 0.5729 0.0883 0.0747 0.029 Uiso 1 1 calc R
C10 C 0.5544(3) 0.12849(14) 0.2033(4) 0.0229(10) Uani 1 1 d .
H10 H 0.6313 0.1277 0.2177 0.028 Uiso 1 1 calc R
C11 C 0.5008(3) 0.15522(14) 0.2795(3) 0.0219(9) Uani 1 1 d .
C12 C 0.5566(3) 0.18683(14) 0.3575(3) 0.0245(10) Uani 1 1 d .
C13 C 0.4809(3) 0.21064(14) 0.4108(4) 0.0245(10) Uani 1 1 d .
C14 C 0.3762(3) 0.19361(14) 0.3664(3) 0.0213(9) Uani 1 1 d .
C15 C 0.2681(3) 0.20338(14) 0.3850(3) 0.0220(9) Uani 1 1 d .
C16 C 0.2141(4) 0.23890(14) 0.4456(4) 0.0270(10) Uani 1 1 d .
C17 C 0.1074(4) 0.22638(14) 0.4436(3) 0.0246(10) Uani 1 1 d .
C18 C 0.0937(3) 0.18546(14) 0.3755(3) 0.0222(9) Uani 1 1 d .
C19 C -0.0083(3) 0.16544(14) 0.3488(3) 0.0240(10) Uani 1 1 d .
H19 H -0.0613 0.1713 0.4017 0.029 Uiso 1 1 calc R
C20 C -0.0434(4) 0.13885(15) 0.2591(4) 0.0250(10) Uani 1 1 d .
H20 H -0.1168 0.1290 0.2614 0.030 Uiso 1 1 calc R
C21 C -0.1751(3) 0.11180(16) 0.0420(4) 0.0293(10) Uani 1 1 d .
H21A H -0.2085 0.1021 0.1119 0.035 Uiso 1 1 calc R
H21B H -0.1999 0.0905 -0.0194 0.035 Uiso 1 1 calc R
C22 C -0.2148(4) 0.15979(17) 0.0102(4) 0.0410(13) Uani 1 1 d .
H22A H -0.1870 0.1814 0.0685 0.062 Uiso 1 1 calc R
H22B H -0.2947 0.1604 0.0048 0.062 Uiso 1 1 calc R
H22C H -0.1882 0.1684 -0.0631 0.062 Uiso 1 1 calc R
C23 C -0.0122(4) 0.08606(15) -0.1381(4) 0.0287(10) Uani 1 1 d .
H23A H -0.0893 0.0762 -0.1452 0.034 Uiso 1 1 calc R
H23B H 0.0329 0.0603 -0.1618 0.034 Uiso 1 1 calc R
C24 C 0.0023(4) 0.12618(17) -0.2174(4) 0.0393(13) Uani 1 1 d .
H24A H -0.0437 0.1515 -0.1959 0.059 Uiso 1 1 calc R
H24B H -0.0188 0.1170 -0.2956 0.059 Uiso 1 1 calc R
H24C H 0.0788 0.1358 -0.2117 0.059 Uiso 1 1 calc R
C25 C 0.2385(4) 0.05383(16) -0.1870(4) 0.0326(11) Uani 1 1 d .
H25A H 0.2913 0.0571 -0.2459 0.039 Uiso 1 1 calc R
H25B H 0.1717 0.0707 -0.2126 0.039 Uiso 1 1 calc R
C26 C 0.2106(5) 0.00342(17) -0.1736(5) 0.0486(15) Uani 1 1 d .
H26A H 0.2769 -0.0135 -0.1498 0.073 Uiso 1 1 calc R
H26B H 0.1797 -0.0086 -0.2462 0.073 Uiso 1 1 calc R
H26C H 0.1573 0.0001 -0.1163 0.073 Uiso 1 1 calc R
C27 C 0.4852(4) 0.06090(16) -0.1222(4) 0.0318(11) Uani 1 1 d .
H27A H 0.4569 0.0378 -0.1777 0.038 Uiso 1 1 calc R
H27B H 0.5448 0.0467 -0.0739 0.038 Uiso 1 1 calc R
C28 C 0.5309(4) 0.10119(18) -0.1862(4) 0.0417(13) Uani 1 1 d .
H28A H 0.4721 0.1156 -0.2335 0.063 Uiso 1 1 calc R
H28B H 0.5872 0.0903 -0.2344 0.063 Uiso 1 1 calc R
H28C H 0.5628 0.1234 -0.1317 0.063 Uiso 1 1 calc R
C29 C 0.6781(3) 0.19373(15) 0.3688(4) 0.0288(10) Uani 1 1 d .
H29A H 0.7144 0.1651 0.3483 0.035 Uiso 1 1 calc R
H29B H 0.7009 0.2006 0.4490 0.035 Uiso 1 1 calc R
C30 C 0.7160(4) 0.23215(17) 0.2942(4) 0.0391(12) Uani 1 1 d .
H30A H 0.6951 0.2253 0.2146 0.059 Uiso 1 1 calc R
H30B H 0.7954 0.2351 0.3048 0.059 Uiso 1 1 calc R
H30C H 0.6818 0.2608 0.3154 0.059 Uiso 1 1 calc R
C31 C 0.5060(4) 0.24311(17) 0.5085(4) 0.0357(12) Uani 1 1 d .
H31A H 0.4669 0.2722 0.4929 0.043 Uiso 1 1 calc R
H31B H 0.5851 0.2497 0.5151 0.043 Uiso 1 1 calc R
C32 C 0.4722(5) 0.2233(2) 0.6209(4) 0.0478(14) Uani 1 1 d .
H32A H 0.3941 0.2163 0.6143 0.072 Uiso 1 1 calc R
H32B H 0.4874 0.2455 0.6817 0.072 Uiso 1 1 calc R
H32C H 0.5135 0.1953 0.6385 0.072 Uiso 1 1 calc R
C33 C 0.2597(4) 0.28451(16) 0.4802(5) 0.0409(13) Uani 1 1 d .
H33A H 0.3196 0.2805 0.5397 0.049 Uiso 1 1 calc R
H33B H 0.2022 0.3032 0.5122 0.049 Uiso 1 1 calc R
C34 C 0.3026(5) 0.30908(17) 0.3783(5) 0.0530(16) Uani 1 1 d .
H34A H 0.3566 0.2899 0.3443 0.079 Uiso 1 1 calc R
H34B H 0.3366 0.3379 0.4033 0.079 Uiso 1 1 calc R
H34C H 0.2420 0.3153 0.3222 0.079 Uiso 1 1 calc R
C35 C 0.0179(4) 0.25149(16) 0.4966(4) 0.0311(11) Uani 1 1 d .
H35A H -0.0524 0.2443 0.4547 0.037 Uiso 1 1 calc R
H35B H 0.0305 0.2847 0.4899 0.037 Uiso 1 1 calc R
C36 C 0.0110(6) 0.2394(2) 0.6203(5) 0.072(2) Uani 1 1 d .
H36A H -0.0086 0.2072 0.6269 0.108 Uiso 1 1 calc R
H36B H -0.0447 0.2583 0.6527 0.108 Uiso 1 1 calc R
H36C H 0.0817 0.2449 0.6614 0.108 Uiso 1 1 calc R
C1A C 0.1644(3) 0.04962(14) 0.3246(3) 0.0215(9) Uani 1 1 d .
C2A C 0.2597(4) 0.03772(13) 0.2689(4) 0.0216(9) Uani 1 1 d .
C3A C 0.3529(3) 0.05538(13) 0.3330(3) 0.0213(9) Uani 1 1 d .
C4A C 0.3139(3) 0.08076(14) 0.4259(3) 0.0210(9) Uani 1 1 d .
C5A C 0.1978(3) 0.07658(14) 0.4218(3) 0.0218(9) Uani 1 1 d .
C6A C 0.0531(4) 0.03213(15) 0.2942(4) 0.0288(10) Uani 1 1 d .
H6A1 H 0.0388 0.0329 0.2116 0.043 Uiso 1 1 calc R
H6A2 H -0.0003 0.0512 0.3297 0.043 Uiso 1 1 calc R
H6A3 H 0.0474 0.0007 0.3211 0.043 Uiso 1 1 calc R
C7A C 0.2617(4) 0.00572(14) 0.1703(4) 0.0266(10) Uani 1 1 d .
H7A1 H 0.3216 0.0140 0.1239 0.040 Uiso 1 1 calc R
H7A2 H 0.1924 0.0077 0.1243 0.040 Uiso 1 1 calc R
H7A3 H 0.2723 -0.0255 0.1982 0.040 Uiso 1 1 calc R
C8A C 0.4677(4) 0.03935(15) 0.3257(4) 0.0305(11) Uani 1 1 d .
H8A1 H 0.4786 0.0110 0.3687 0.046 Uiso 1 1 calc R
H8A2 H 0.5181 0.0626 0.3575 0.046 Uiso 1 1 calc R
H8A3 H 0.4815 0.0339 0.2462 0.046 Uiso 1 1 calc R
C9A C 0.3840(4) 0.10051(16) 0.5220(4) 0.0291(11) Uani 1 1 d .
H9A1 H 0.4007 0.0769 0.5793 0.044 Uiso 1 1 calc R
H9A2 H 0.3453 0.1257 0.5560 0.044 Uiso 1 1 calc R
H9A3 H 0.4520 0.1119 0.4938 0.044 Uiso 1 1 calc R
C10A C 0.1280(4) 0.09130(16) 0.5129(4) 0.0296(11) Uani 1 1 d .
H10A H 0.0520 0.0930 0.4824 0.044 Uiso 1 1 calc R
H10B H 0.1517 0.1214 0.5409 0.044 Uiso 1 1 calc R
H10C H 0.1344 0.0693 0.5753 0.044 Uiso 1 1 calc R
P1 P 0.23696(11) -0.06966(5) 0.49091(12) 0.0384(3) Uani 1 1 d .
F1 F 0.3138(3) -0.02623(12) 0.4946(3) 0.0796(12) Uani 1 1 d .
F2 F 0.1364(3) -0.03731(12) 0.5099(3) 0.0711(11) Uani 1 1 d .
F3 F 0.1590(2) -0.11289(11) 0.4880(3) 0.0558(9) Uani 1 1 d .
F4 F 0.3377(3) -0.10151(12) 0.4740(3) 0.0648(10) Uani 1 1 d .
F5 F 0.2585(3) -0.07561(11) 0.6247(2) 0.0583(9) Uani 1 1 d .
F6 F 0.2141(3) -0.06390(12) 0.3573(3) 0.0648(10) Uani 1 1 d .

loop_
_atom_site_aniso_label
_atom_site_aniso_U_11
_atom_site_aniso_U_22
_atom_site_aniso_U_33
_atom_site_aniso_U_23
_atom_site_aniso_U_13
_atom_site_aniso_U_12
Ru1 0.01569(16) 0.01649(16) 0.01638(16) -0.00085(14) 0.00114(11) -0.00004(16)
N1 0.0204(18) 0.0200(18) 0.0182(16) 0.0001(14) 0.0003(13) 0.0026(15)
N2 0.0180(18) 0.0189(19) 0.0133(15) 0.0005(13) 0.0041(13) -0.0008(14)
N3 0.0194(19) 0.0181(18) 0.0218(18) -0.0012(14) 0.0015(14) -0.0003(15)
N4 0.0195(19) 0.0176(18) 0.0238(18) -0.0012(14) 0.0027(14) 0.0006(15)
C1 0.021(2) 0.013(2) 0.028(2) 0.0031(16) 0.0005(17) 0.0001(17)
C2 0.022(2) 0.020(2) 0.027(2) -0.0019(18) 0.0015(17) -0.0040(19)
C3 0.022(2) 0.020(2) 0.025(2) -0.0008(17) -0.0028(18) -0.0008(18)
C4 0.025(2) 0.014(2) 0.020(2) 0.0033(15) 0.0004(17) -0.0015(17)
C5 0.022(2) 0.018(2) 0.019(2) 0.0022(16) 0.0009(17) -0.0006(18)
C6 0.026(2) 0.020(2) 0.020(2) 0.0000(17) 0.0043(17) -0.0010(19)
C7 0.028(2) 0.016(2) 0.024(2) -0.0006(17) 0.0041(18) 0.0018(19)
C8 0.024(2) 0.018(2) 0.023(2) 0.0020(17) 0.0046(18) 0.0026(18)
C9 0.016(2) 0.025(2) 0.032(2) -0.0011(18) 0.0071(18) 0.0039(18)
C10 0.013(2) 0.024(2) 0.031(2) 0.0017(18) 0.0033(18) 0.0012(17)
C11 0.024(2) 0.024(2) 0.018(2) 0.0047(17) 0.0014(17) -0.0004(19)
C12 0.025(2) 0.025(2) 0.023(2) 0.0032(18) -0.0030(18) -0.0042(19)
C13 0.025(2) 0.023(2) 0.026(2) -0.0012(18) 0.0021(18) -0.0075(19)
C14 0.025(2) 0.018(2) 0.021(2) -0.0034(16) 0.0040(17) -0.0015(18)
C15 0.025(2) 0.020(2) 0.021(2) -0.0010(17) 0.0043(17) -0.0003(19)
C16 0.031(3) 0.023(2) 0.028(2) -0.0070(18) 0.0063(19) 0.000(2)
C17 0.026(3) 0.024(2) 0.024(2) -0.0024(18) 0.0039(18) 0.0024(19)
C18 0.021(2) 0.024(2) 0.022(2) 0.0044(17) 0.0038(17) 0.0065(19)
C19 0.021(2) 0.028(2) 0.024(2) 0.0004(18) 0.0074(18) 0.0074(19)
C20 0.014(2) 0.030(3) 0.032(2) 0.0022(19) 0.0041(18) 0.0062(19)
C21 0.024(2) 0.032(3) 0.031(2) -0.002(2) -0.0035(18) -0.006(2)
C22 0.025(3) 0.047(3) 0.051(3) 0.010(3) -0.001(2) 0.006(2)
C23 0.022(2) 0.036(3) 0.028(2) -0.005(2) -0.0017(19) -0.004(2)
C24 0.042(3) 0.049(3) 0.027(3) 0.003(2) -0.001(2) 0.010(2)
C25 0.032(3) 0.044(3) 0.021(2) -0.010(2) 0.0028(19) 0.001(2)
C26 0.051(4) 0.040(3) 0.053(3) -0.024(3) -0.012(3) 0.003(3)
C27 0.026(3) 0.041(3) 0.028(2) -0.011(2) 0.003(2) 0.006(2)
C28 0.036(3) 0.059(4) 0.031(3) -0.004(2) 0.014(2) -0.004(3)
C29 0.025(3) 0.032(3) 0.028(2) -0.001(2) -0.0037(19) -0.004(2)
C30 0.026(3) 0.042(3) 0.049(3) 0.012(2) 0.004(2) -0.007(2)
C31 0.028(3) 0.041(3) 0.039(3) -0.016(2) 0.004(2) -0.009(2)
C32 0.051(4) 0.062(4) 0.030(3) -0.015(3) 0.004(2) -0.017(3)
C33 0.035(3) 0.028(3) 0.062(4) -0.022(2) 0.020(3) -0.001(2)
C34 0.052(4) 0.023(3) 0.087(5) -0.004(3) 0.024(3) -0.003(3)
C35 0.029(3) 0.030(3) 0.035(3) -0.004(2) 0.009(2) 0.003(2)
C36 0.093(5) 0.081(5) 0.045(4) 0.009(3) 0.038(3) 0.047(4)
C1A 0.024(2) 0.016(2) 0.024(2) 0.0037(17) -0.0009(18) -0.0035(18)
C2A 0.025(2) 0.0143(19) 0.025(2) 0.0049(17) 0.0017(17) 0.0013(19)
C3A 0.025(2) 0.016(2) 0.024(2) 0.0076(17) 0.0023(18) 0.0018(18)
C4A 0.025(2) 0.021(2) 0.017(2) 0.0086(16) 0.0028(17) 0.0019(19)
C5A 0.021(2) 0.024(2) 0.021(2) 0.0054(17) 0.0037(17) -0.0005(19)
C6A 0.027(3) 0.028(3) 0.031(2) 0.0038(19) -0.001(2) -0.008(2)
C7A 0.037(3) 0.015(2) 0.028(2) -0.0030(17) 0.004(2) -0.0009(19)
C8A 0.025(3) 0.030(3) 0.036(3) 0.006(2) 0.003(2) 0.008(2)
C9A 0.027(3) 0.035(3) 0.025(2) -0.0003(19) -0.0028(19) 0.000(2)
C10A 0.031(3) 0.034(3) 0.024(2) 0.0063(19) 0.0065(19) 0.001(2)
P1 0.0257(7) 0.0456(8) 0.0436(8) 0.0209(6) 0.0003(6) -0.0009(6)
F1 0.060(2) 0.066(2) 0.109(3) 0.046(2) -0.021(2) -0.023(2)
F2 0.057(2) 0.077(3) 0.081(3) 0.024(2) 0.0132(19) 0.0305(19)
F3 0.0418(18) 0.067(2) 0.0569(19) 0.0212(17) -0.0063(15) -0.0184(17)
F4 0.0384(19) 0.078(2) 0.080(2) 0.0275(19) 0.0174(17) 0.0182(17)
F5 0.076(2) 0.053(2) 0.0437(19) 0.0111(15) -0.0086(17) 0.0022(18)
F6 0.063(2) 0.085(3) 0.0457(19) 0.0325(18) 0.0012(16) -0.0023(19)

loop_
_atom_type_symbol
_atom_type_description
_atom_type_scat_dispersion_real
_atom_type_scat_dispersion_imag
_atom_type_scat_source
C C 0.0033 0.0016 'International Tables Vol C Tables 4.2.6.8 and 6.1.1.4'
H H 0.0000 0.0000 'International Tables Vol C Tables 4.2.6.8 and 6.1.1.4'
N N 0.0061 0.0033 'International Tables Vol C Tables 4.2.6.8 and 6.1.1.4'
F F 0.0171 0.0103 'International Tables Vol C Tables 4.2.6.8 and 6.1.1.4'
P P 0.1023 0.0942 'International Tables Vol C Tables 4.2.6.8 and 6.1.1.4'
Ru Ru -1.2594 0.8363 'International Tables Vol C Tables 4.2.6.8 and 6.1.1.4'

loop_
_geom_angle_atom_site_label_1
_geom_angle_atom_site_label_2
_geom_angle_atom_site_label_3
_geom_angle
N2 Ru1 N1 74.80(12)
N2 Ru1 N4 130.29(12)
N1 Ru1 N4 84.35(12)
N2 Ru1 N3 84.54(12)
N1 Ru1 N3 130.12(12)
N4 Ru1 N3 75.34(13)
N2 Ru1 C3A 92.38(14)
N1 Ru1 C3A 133.20(14)
N4 Ru1 C3A 132.44(14)
N3 Ru1 C3A 91.73(14)
N2 Ru1 C4A 128.77(14)
N1 Ru1 C4A 140.93(14)
N4 Ru1 C4A 95.35(14)
N3 Ru1 C4A 86.74(14)
C3A Ru1 C4A 37.54(14)
N2 Ru1 C2A 84.26(14)
N1 Ru1 C2A 96.18(14)
N4 Ru1 C2A 143.44(14)
N3 Ru1 C2A 126.71(14)
C3A Ru1 C2A 37.16(15)
C4A Ru1 C2A 61.84(15)
N2 Ru1 C5A 144.69(14)
N1 Ru1 C5A 105.32(14)
N4 Ru1 C5A 84.02(13)
N3 Ru1 C5A 116.91(13)
C3A Ru1 C5A 61.20(15)
C4A Ru1 C5A 36.40(14)
C2A Ru1 C5A 60.48(15)
N2 Ru1 C1A 112.46(13)
N1 Ru1 C1A 82.53(13)
N4 Ru1 C1A 108.73(14)
N3 Ru1 C1A 147.07(13)
C3A Ru1 C1A 60.82(15)
C4A Ru1 C1A 60.49(14)
C2A Ru1 C1A 36.06(15)
C5A Ru1 C1A 35.58(14)
C1 N1 C4 107.5(3)
C1 N1 Ru1 133.4(3)
C4 N1 Ru1 115.7(3)
C8 N2 C5 107.5(3)
C8 N2 Ru1 133.6(3)
C5 N2 Ru1 115.5(2)
C11 N3 C14 106.9(3)
C11 N3 Ru1 134.9(3)
C14 N3 Ru1 114.6(3)
C18 N4 C15 106.8(3)
C18 N4 Ru1 136.2(3)
C15 N4 Ru1 115.8(3)
N1 C1 C20 128.7(4)
N1 C1 C2 109.1(4)
C20 C1 C2 122.2(4)
C3 C2 C1 107.8(4)
C3 C2 C21 127.6(4)
C1 C2 C21 124.3(4)
C2 C3 C4 106.3(4)
C2 C3 C23 123.8(4)
C4 C3 C23 129.7(4)
N1 C4 C5 114.6(3)
N1 C4 C3 109.3(4)
C5 C4 C3 136.1(4)
N2 C5 C4 114.8(3)
N2 C5 C6 109.2(3)
C4 C5 C6 136.0(4)
C7 C6 C5 106.7(4)
C7 C6 C25 122.6(4)
C5 C6 C25 130.6(4)
C6 C7 C8 108.0(4)
C6 C7 C27 127.1(4)
C8 C7 C27 124.7(4)
N2 C8 C9 130.0(4)
N2 C8 C7 108.7(3)
C9 C8 C7 121.2(4)
C10 C9 C8 132.4(4)
C10 C9 H9 113.8
C8 C9 H9 113.8
C9 C10 C11 132.0(4)
C9 C10 H10 114.0
C11 C10 H10 114.0
N3 C11 C10 127.9(4)
N3 C11 C12 108.7(4)
C10 C11 C12 123.2(4)
C13 C12 C11 108.5(4)
C13 C12 C29 126.8(4)
C11 C12 C29 124.5(4)
C12 C13 C14 106.0(4)
C12 C13 C31 124.8(4)
C14 C13 C31 128.7(4)
N3 C14 C15 115.1(4)
N3 C14 C13 109.8(4)
C15 C14 C13 135.0(4)
N4 C15 C14 115.6(4)
N4 C15 C16 109.9(4)
C14 C15 C16 134.5(4)
C17 C16 C15 105.7(4)
C17 C16 C33 126.0(4)
C15 C16 C33 127.0(4)
C16 C17 C18 107.9(4)
C16 C17 C35 126.5(4)
C18 C17 C35 125.5(4)
N4 C18 C19 127.9(4)
N4 C18 C17 109.3(4)
C19 C18 C17 122.7(4)
C20 C19 C18 130.2(4)
C20 C19 H19 114.9
C18 C19 H19 114.9
C19 C20 C1 132.5(4)
C19 C20 H20 113.8
C1 C20 H20 113.8
C2 C21 C22 112.9(4)
C2 C21 H21A 109.0
C22 C21 H21A 109.0
C2 C21 H21B 109.0
C22 C21 H21B 109.0
H21A C21 H21B 107.8
C21 C22 H22A 109.5
C21 C22 H22B 109.5
H22A C22 H22B 109.5
C21 C22 H22C 109.5
H22A C22 H22C 109.5
H22B C22 H22C 109.5
C3 C23 C24 113.0(4)
C3 C23 H23A 109.0
C24 C23 H23A 109.0
C3 C23 H23B 109.0
C24 C23 H23B 109.0
H23A C23 H23B 107.8
C23 C24 H24A 109.5
C23 C24 H24B 109.5
H24A C24 H24B 109.5
C23 C24 H24C 109.5
H24A C24 H24C 109.5
H24B C24 H24C 109.5
C6 C25 C26 111.9(4)
C6 C25 H25A 109.2
C26 C25 H25A 109.2
C6 C25 H25B 109.2
C26 C25 H25B 109.2
H25A C25 H25B 107.9
C25 C26 H26A 109.5
C25 C26 H26B 109.5
H26A C26 H26B 109.5
C25 C26 H26C 109.5
H26A C26 H26C 109.5
H26B C26 H26C 109.5
C7 C27 C28 112.7(4)
C7 C27 H27A 109.1
C28 C27 H27A 109.1
C7 C27 H27B 109.1
C28 C27 H27B 109.1
H27A C27 H27B 107.8
C27 C28 H28A 109.5
C27 C28 H28B 109.5
H28A C28 H28B 109.5
C27 C28 H28C 109.5
H28A C28 H28C 109.5
H28B C28 H28C 109.5
C12 C29 C30 112.9(4)
C12 C29 H29A 109.0
C30 C29 H29A 109.0
C12 C29 H29B 109.0
C30 C29 H29B 109.0
H29A C29 H29B 107.8
C29 C30 H30A 109.5
C29 C30 H30B 109.5
H30A C30 H30B 109.5
C29 C30 H30C 109.5
H30A C30 H30C 109.5
H30B C30 H30C 109.5
C13 C31 C32 111.6(4)
C13 C31 H31A 109.3
C32 C31 H31A 109.3
C13 C31 H31B 109.3
C32 C31 H31B 109.3
H31A C31 H31B 108.0
C31 C32 H32A 109.5
C31 C32 H32B 109.5
H32A C32 H32B 109.5
C31 C32 H32C 109.5
H32A C32 H32C 109.5
H32B C32 H32C 109.5
C16 C33 C34 110.5(4)
C16 C33 H33A 109.6
C34 C33 H33A 109.6
C16 C33 H33B 109.6
C34 C33 H33B 109.6
H33A C33 H33B 108.1
C33 C34 H34A 109.5
C33 C34 H34B 109.5
H34A C34 H34B 109.5
C33 C34 H34C 109.5
H34A C34 H34C 109.5
H34B C34 H34C 109.5
C17 C35 C36 112.5(4)
C17 C35 H35A 109.1
C36 C35 H35A 109.1
C17 C35 H35B 109.1
C36 C35 H35B 109.1
H35A C35 H35B 107.8
C35 C36 H36A 109.5
C35 C36 H36B 109.5
H36A C36 H36B 109.5
C35 C36 H36C 109.5
H36A C36 H36C 109.5
H36B C36 H36C 109.5
C2A C1A C5A 107.8(4)
C2A C1A C6A 125.3(4)
C5A C1A C6A 126.5(4)
C2A C1A Ru1 68.2(2)
C5A C1A Ru1 71.7(2)
C6A C1A Ru1 131.2(3)
C3A C2A C1A 108.7(4)
C3A C2A C7A 125.8(4)
C1A C2A C7A 124.8(4)
C3A C2A Ru1 70.6(2)
C1A C2A Ru1 75.8(2)
C7A C2A Ru1 127.1(3)
C2A C3A C4A 107.2(4)
C2A C3A C8A 125.6(4)
C4A C3A C8A 125.0(4)
C2A C3A Ru1 72.3(2)
C4A C3A Ru1 71.5(2)
C8A C3A Ru1 134.8(3)
C5A C4A C3A 108.3(4)
C5A C4A C9A 125.5(4)
C3A C4A C9A 125.2(4)
C5A C4A Ru1 75.6(2)
C3A C4A Ru1 70.9(2)
C9A C4A Ru1 128.1(3)
C4A C5A C1A 107.8(4)
C4A C5A C10A 125.1(4)
C1A C5A C10A 126.4(4)
C4A C5A Ru1 68.0(2)
C1A C5A Ru1 72.8(2)
C10A C5A Ru1 132.0(3)
C1A C6A H6A1 109.5
C1A C6A H6A2 109.5
H6A1 C6A H6A2 109.5
C1A C6A H6A3 109.5
H6A1 C6A H6A3 109.5
H6A2 C6A H6A3 109.5
C2A C7A H7A1 109.5
C2A C7A H7A2 109.5
H7A1 C7A H7A2 109.5
C2A C7A H7A3 109.5
H7A1 C7A H7A3 109.5
H7A2 C7A H7A3 109.5
C3A C8A H8A1 109.5
C3A C8A H8A2 109.5
H8A1 C8A H8A2 109.5
C3A C8A H8A3 109.5
H8A1 C8A H8A3 109.5
H8A2 C8A H8A3 109.5
C4A C9A H9A1 109.5
C4A C9A H9A2 109.5
H9A1 C9A H9A2 109.5
C4A C9A H9A3 109.5
H9A1 C9A H9A3 109.5
H9A2 C9A H9A3 109.5
C5A C10A H10A 109.5
C5A C10A H10B 109.5
H10A C10A H10B 109.5
C5A C10A H10C 109.5
H10A C10A H10C 109.5
H10B C10A H10C 109.5
F4 P1 F1 90.4(2)
F4 P1 F2 179.1(2)
F1 P1 F2 89.1(2)
F4 P1 F3 90.12(19)
F1 P1 F3 179.4(2)
F2 P1 F3 90.34(19)
F4 P1 F5 89.02(19)
F1 P1 F5 90.19(19)
F2 P1 F5 90.15(19)
F3 P1 F5 89.56(17)
F4 P1 F6 91.3(2)
F1 P1 F6 90.3(2)
F2 P1 F6 89.51(19)
F3 P1 F6 89.93(18)
F5 P1 F6 179.4(2)

loop_
_geom_bond_atom_site_label_1
_geom_bond_atom_site_label_2
_geom_bond_distance
Ru1 N2 2.101(3)
Ru1 N1 2.110(3)
Ru1 N4 2.114(3)
Ru1 N3 2.120(3)
Ru1 C3A 2.228(4)
Ru1 C4A 2.236(4)
Ru1 C2A 2.251(4)
Ru1 C5A 2.336(4)
Ru1 C1A 2.350(4)
N1 C1 1.365(5)
N1 C4 1.387(5)
N2 C8 1.364(5)
N2 C5 1.392(5)
N3 C11 1.370(5)
N3 C14 1.385(5)
N4 C18 1.364(5)
N4 C15 1.381(5)
C1 C20 1.399(6)
C1 C2 1.454(6)
C2 C3 1.367(6)
C2 C21 1.496(6)
C3 C4 1.453(5)
C3 C23 1.504(6)
C4 C5 1.396(6)
C5 C6 1.439(5)
C6 C7 1.360(6)
C6 C25 1.503(6)
C7 C8 1.451(5)
C7 C27 1.508(6)
C8 C9 1.402(6)
C9 C10 1.361(6)
C9 H9 0.9500
C10 C11 1.394(6)
C10 H10 0.9500
C11 C12 1.447(6)
C12 C13 1.355(6)
C12 C29 1.506(6)
C13 C14 1.446(6)
C13 C31 1.513(6)
C14 C15 1.393(6)
C15 C16 1.452(6)
C16 C17 1.361(6)
C16 C33 1.498(6)
C17 C18 1.449(6)
C17 C35 1.498(6)
C18 C19 1.402(6)
C19 C20 1.363(6)
C19 H19 0.9500
C20 H20 0.9500
C21 C22 1.530(6)
C21 H21A 0.9900
C21 H21B 0.9900
C22 H22A 0.9800
C22 H22B 0.9800
C22 H22C 0.9800
C23 C24 1.524(6)
C23 H23A 0.9900
C23 H23B 0.9900
C24 H24A 0.9800
C24 H24B 0.9800
C24 H24C 0.9800
C25 C26 1.530(7)
C25 H25A 0.9900
C25 H25B 0.9900
C26 H26A 0.9800
C26 H26B 0.9800
C26 H26C 0.9800
C27 C28 1.532(7)
C27 H27A 0.9900
C27 H27B 0.9900
C28 H28A 0.9800
C28 H28B 0.9800
C28 H28C 0.9800
C29 C30 1.524(6)
C29 H29A 0.9900
C29 H29B 0.9900
C30 H30A 0.9800
C30 H30B 0.9800
C30 H30C 0.9800
C31 C32 1.534(7)
C31 H31A 0.9900
C31 H31B 0.9900
C32 H32A 0.9800
C32 H32B 0.9800
C32 H32C 0.9800
C33 C34 1.529(7)
C33 H33A 0.9900
C33 H33B 0.9900
C34 H34A 0.9800
C34 H34B 0.9800
C34 H34C 0.9800
C35 C36 1.513(7)
C35 H35A 0.9900
C35 H35B 0.9900
C36 H36A 0.9800
C36 H36B 0.9800
C36 H36C 0.9800
C1A C2A 1.427(6)
C1A C5A 1.432(6)
C1A C6A 1.483(6)
C2A C3A 1.427(6)
C2A C7A 1.499(6)
C3A C4A 1.437(6)
C3A C8A 1.497(6)
C4A C5A 1.431(6)
C4A C9A 1.495(6)
C5A C10A 1.487(6)
C6A H6A1 0.9800
C6A H6A2 0.9800
C6A H6A3 0.9800
C7A H7A1 0.9800
C7A H7A2 0.9800
C7A H7A3 0.9800
C8A H8A1 0.9800
C8A H8A2 0.9800
C8A H8A3 0.9800
C9A H9A1 0.9800
C9A H9A2 0.9800
C9A H9A3 0.9800
C10A H10A 0.9800
C10A H10B 0.9800
C10A H10C 0.9800
P1 F4 1.577(3)
P1 F1 1.586(3)
P1 F2 1.588(3)
P1 F3 1.590(3)
P1 F5 1.595(3)
P1 F6 1.594(3)

loop_
_geom_torsion_atom_site_label_1
_geom_torsion_atom_site_label_2
_geom_torsion_atom_site_label_3
_geom_torsion_atom_site_label_4
_geom_torsion
N2 Ru1 N1 C1 173.8(4)
N4 Ru1 N1 C1 -51.8(4)
N3 Ru1 N1 C1 -117.2(4)
C3A Ru1 N1 C1 95.1(4)
C4A Ru1 N1 C1 39.7(5)
C2A Ru1 N1 C1 91.4(4)
C5A Ru1 N1 C1 30.4(4)
C1A Ru1 N1 C1 58.0(4)
N2 Ru1 N1 C4 17.9(3)
N4 Ru1 N1 C4 152.3(3)
N3 Ru1 N1 C4 86.9(3)
C3A Ru1 N1 C4 -60.8(3)
C4A Ru1 N1 C4 -116.1(3)
C2A Ru1 N1 C4 -64.4(3)
C5A Ru1 N1 C4 -125.5(3)
C1A Ru1 N1 C4 -97.9(3)
N1 Ru1 N2 C8 -174.8(4)
N4 Ru1 N2 C8 116.5(4)
N3 Ru1 N2 C8 51.0(4)
C3A Ru1 N2 C8 -40.5(4)
C4A Ru1 N2 C8 -30.4(4)
C2A Ru1 N2 C8 -76.8(4)
C5A Ru1 N2 C8 -79.7(4)
C1A Ru1 N2 C8 -99.8(4)
N1 Ru1 N2 C5 -18.8(3)
N4 Ru1 N2 C5 -87.5(3)
N3 Ru1 N2 C5 -153.0(3)
C3A Ru1 N2 C5 115.5(3)
C4A Ru1 N2 C5 125.6(3)
C2A Ru1 N2 C5 79.2(3)
C5A Ru1 N2 C5 76.4(3)
C1A Ru1 N2 C5 56.2(3)
N2 Ru1 N3 C11 -53.8(4)
N1 Ru1 N3 C11 -118.7(4)
N4 Ru1 N3 C11 172.0(4)
C3A Ru1 N3 C11 38.4(4)
C4A Ru1 N3 C11 75.6(4)
C2A Ru1 N3 C11 24.8(4)
C5A Ru1 N3 C11 96.7(4)
C1A Ru1 N3 C11 70.1(5)
N2 Ru1 N3 C14 151.1(3)
N1 Ru1 N3 C14 86.3(3)
N4 Ru1 N3 C14 17.0(3)
C3A Ru1 N3 C14 -116.6(3)
C4A Ru1 N3 C14 -79.4(3)
C2A Ru1 N3 C14 -130.2(3)
C5A Ru1 N3 C14 -58.3(3)
C1A Ru1 N3 C14 -84.9(4)
N2 Ru1 N4 C18 113.5(4)
N1 Ru1 N4 C18 48.9(4)
N3 Ru1 N4 C18 -177.0(4)
C3A Ru1 N4 C18 -98.4(4)
C4A Ru1 N4 C18 -91.8(4)
C2A Ru1 N4 C18 -43.8(5)
C5A Ru1 N4 C18 -57.2(4)
C1A Ru1 N4 C18 -31.2(4)
N2 Ru1 N4 C15 -81.2(3)
N1 Ru1 N4 C15 -145.7(3)
N3 Ru1 N4 C15 -11.7(3)
C3A Ru1 N4 C15 66.9(3)
C4A Ru1 N4 C15 73.5(3)
C2A Ru1 N4 C15 121.5(3)
C5A Ru1 N4 C15 108.2(3)
C1A Ru1 N4 C15 134.1(3)
C4 N1 C1 C20 179.8(4)
Ru1 N1 C1 C20 22.5(6)
C4 N1 C1 C2 -1.4(4)
Ru1 N1 C1 C2 -158.7(3)
N1 C1 C2 C3 -0.8(5)
C20 C1 C2 C3 178.1(4)
N1 C1 C2 C21 -174.7(4)
C20 C1 C2 C21 4.2(6)
C1 C2 C3 C4 2.6(5)
C21 C2 C3 C4 176.2(4)
C1 C2 C3 C23 -172.0(4)
C21 C2 C3 C23 1.7(7)
C1 N1 C4 C5 -176.4(3)
Ru1 N1 C4 C5 -14.5(4)
C1 N1 C4 C3 3.1(4)
Ru1 N1 C4 C3 164.9(3)
C2 C3 C4 N1 -3.6(5)
C23 C3 C4 N1 170.5(4)
C2 C3 C4 C5 175.7(4)
C23 C3 C4 C5 -10.1(8)
C8 N2 C5 C4 179.5(3)
Ru1 N2 C5 C4 17.4(4)
C8 N2 C5 C6 1.6(4)
Ru1 N2 C5 C6 -160.4(3)
N1 C4 C5 N2 -1.8(5)
C3 C4 C5 N2 178.9(4)
N1 C4 C5 C6 175.3(4)
C3 C4 C5 C6 -4.0(8)
N2 C5 C6 C7 -0.7(5)
C4 C5 C6 C7 -178.0(5)
N2 C5 C6 C25 176.3(4)
C4 C5 C6 C25 -1.0(8)
C5 C6 C7 C8 -0.4(5)
C25 C6 C7 C8 -177.7(4)
C5 C6 C7 C27 -175.1(4)
C25 C6 C7 C27 7.6(7)
C5 N2 C8 C9 174.5(4)
Ru1 N2 C8 C9 -28.1(7)
C5 N2 C8 C7 -1.8(4)
Ru1 N2 C8 C7 155.6(3)
C6 C7 C8 N2 1.4(5)
C27 C7 C8 N2 176.3(4)
C6 C7 C8 C9 -175.3(4)
C27 C7 C8 C9 -0.4(6)
N2 C8 C9 C10 -9.4(8)
C7 C8 C9 C10 166.5(4)
C8 C9 C10 C11 -0.3(8)
C14 N3 C11 C10 -172.4(4)
Ru1 N3 C11 C10 31.2(6)
C14 N3 C11 C12 3.6(4)
Ru1 N3 C11 C12 -152.8(3)
C9 C10 C11 N3 8.5(8)
C9 C10 C11 C12 -167.0(4)
N3 C11 C12 C13 -2.5(5)
C10 C11 C12 C13 173.8(4)
N3 C11 C12 C29 -178.3(4)
C10 C11 C12 C29 -2.0(6)
C11 C12 C13 C14 0.3(5)
C29 C12 C13 C14 176.0(4)
C11 C12 C13 C31 172.5(4)
C29 C12 C13 C31 -11.8(7)
C11 N3 C14 C15 177.9(4)
Ru1 N3 C14 C15 -20.2(4)
C11 N3 C14 C13 -3.4(4)
Ru1 N3 C14 C13 158.4(3)
C12 C13 C14 N3 1.9(5)
C31 C13 C14 N3 -169.8(4)
C12 C13 C14 C15 -179.9(5)
C31 C13 C14 C15 8.4(8)
C18 N4 C15 C14 174.3(4)
Ru1 N4 C15 C14 4.9(5)
C18 N4 C15 C16 -4.2(4)
Ru1 N4 C15 C16 -173.6(3)
N3 C14 C15 N4 10.1(5)
C13 C14 C15 N4 -168.0(4)
N3 C14 C15 C16 -171.9(4)
C13 C14 C15 C16 10.0(9)
N4 C15 C16 C17 5.3(5)
C14 C15 C16 C17 -172.8(5)
N4 C15 C16 C33 -162.5(4)
C14 C15 C16 C33 19.5(8)
C15 C16 C17 C18 -4.1(5)
C33 C16 C17 C18 163.7(4)
C15 C16 C17 C35 178.9(4)
C33 C16 C17 C35 -13.2(8)
C15 N4 C18 C19 178.1(4)
Ru1 N4 C18 C19 -15.7(7)
C15 N4 C18 C17 1.6(4)
Ru1 N4 C18 C17 167.8(3)
C16 C17 C18 N4 1.8(5)
C35 C17 C18 N4 178.8(4)
C16 C17 C18 C19 -175.0(4)
C35 C17 C18 C19 2.1(7)
N4 C18 C19 C20 -22.3(7)
C17 C18 C19 C20 153.7(4)
C18 C19 C20 C1 -1.2(8)
N1 C1 C20 C19 20.5(8)
C2 C1 C20 C19 -158.1(4)
C3 C2 C21 C22 -93.5(5)
C1 C2 C21 C22 79.2(5)
C2 C3 C23 C24 98.2(5)
C4 C3 C23 C24 -75.0(6)
C7 C6 C25 C26 90.5(5)
C5 C6 C25 C26 -86.1(6)
C6 C7 C27 C28 93.2(5)
C8 C7 C27 C28 -80.7(5)
C13 C12 C29 C30 -82.3(6)
C11 C12 C29 C30 92.7(5)
C12 C13 C31 C32 -107.8(5)
C14 C13 C31 C32 62.5(6)
C17 C16 C33 C34 -112.8(5)
C15 C16 C33 C34 52.6(7)
C16 C17 C35 C36 -85.2(6)
C18 C17 C35 C36 98.3(6)
N2 Ru1 C1A C2A 41.3(3)
N1 Ru1 C1A C2A 111.4(2)
N4 Ru1 C1A C2A -167.2(2)
N3 Ru1 C1A C2A -75.4(3)
C3A Ru1 C1A C2A -38.4(2)
C4A Ru1 C1A C2A -81.7(3)
C5A Ru1 C1A C2A -118.7(3)
N2 Ru1 C1A C5A 160.0(2)
N1 Ru1 C1A C5A -129.9(3)
N4 Ru1 C1A C5A -48.5(3)
N3 Ru1 C1A C5A 43.3(4)
C3A Ru1 C1A C5A 80.3(3)
C4A Ru1 C1A C5A 37.0(2)
C2A Ru1 C1A C5A 118.7(3)
N2 Ru1 C1A C6A -77.1(4)
N1 Ru1 C1A C6A -7.0(4)
N4 Ru1 C1A C6A 74.4(4)
N3 Ru1 C1A C6A 166.2(3)
C3A Ru1 C1A C6A -156.8(5)
C4A Ru1 C1A C6A 159.9(5)
C2A Ru1 C1A C6A -118.4(5)
C5A Ru1 C1A C6A 122.9(5)
C5A C1A C2A C3A 2.4(4)
C6A C1A C2A C3A -170.7(4)
Ru1 C1A C2A C3A 63.4(3)
C5A C1A C2A C7A 173.4(4)
C6A C1A C2A C7A 0.3(6)
Ru1 C1A C2A C7A -125.6(4)
C5A C1A C2A Ru1 -61.0(3)
C6A C1A C2A Ru1 125.9(4)
N2 Ru1 C2A C3A 101.7(2)
N1 Ru1 C2A C3A 175.6(2)
N4 Ru1 C2A C3A -95.5(3)
N3 Ru1 C2A C3A 22.9(3)
C4A Ru1 C2A C3A -38.5(2)
C5A Ru1 C2A C3A -80.2(3)
C1A Ru1 C2A C3A -116.1(3)
N2 Ru1 C2A C1A -142.2(2)
N1 Ru1 C2A C1A -68.2(2)
N4 Ru1 C2A C1A 20.6(4)
N3 Ru1 C2A C1A 139.0(2)
C3A Ru1 C2A C1A 116.1(3)
C4A Ru1 C2A C1A 77.6(3)
C5A Ru1 C2A C1A 35.9(2)
N2 Ru1 C2A C7A -19.1(4)
N1 Ru1 C2A C7A 54.9(4)
N4 Ru1 C2A C7A 143.7(3)
N3 Ru1 C2A C7A -97.9(4)
C3A Ru1 C2A C7A -120.7(5)
C4A Ru1 C2A C7A -159.2(4)
C5A Ru1 C2A C7A 159.0(4)
C1A Ru1 C2A C7A 123.1(5)
C1A C2A C3A C4A -3.3(4)
C7A C2A C3A C4A -174.3(4)
Ru1 C2A C3A C4A 63.4(3)
C1A C2A C3A C8A 160.3(4)
C7A C2A C3A C8A -10.6(6)
Ru1 C2A C3A C8A -132.9(4)
C1A C2A C3A Ru1 -66.8(3)
C7A C2A C3A Ru1 122.3(4)
N2 Ru1 C3A C2A -77.2(2)
N1 Ru1 C3A C2A -6.0(3)
N4 Ru1 C3A C2A 126.5(3)
N3 Ru1 C3A C2A -161.9(2)
C4A Ru1 C3A C2A 115.8(3)
C5A Ru1 C3A C2A 78.1(3)
C1A Ru1 C3A C2A 37.2(2)
N2 Ru1 C3A C4A 167.0(2)
N1 Ru1 C3A C4A -121.7(2)
N4 Ru1 C3A C4A 10.8(3)
N3 Ru1 C3A C4A 82.4(2)
C2A Ru1 C3A C4A -115.8(3)
C5A Ru1 C3A C4A -37.6(2)
C1A Ru1 C3A C4A -78.5(3)
N2 Ru1 C3A C8A 45.6(4)
N1 Ru1 C3A C8A 116.9(4)
N4 Ru1 C3A C8A -110.6(4)
N3 Ru1 C3A C8A -39.0(4)
C4A Ru1 C3A C8A -121.3(5)
C2A Ru1 C3A C8A 122.9(5)
C5A Ru1 C3A C8A -159.0(5)
C1A Ru1 C3A C8A 160.1(5)
C2A C3A C4A C5A 3.0(4)
C8A C3A C4A C5A -160.7(4)
Ru1 C3A C4A C5A 66.9(3)
C2A C3A C4A C9A 172.4(4)
C8A C3A C4A C9A 8.7(6)
Ru1 C3A C4A C9A -123.7(4)
C2A C3A C4A Ru1 -63.9(3)
C8A C3A C4A Ru1 132.3(4)
N2 Ru1 C4A C5A -132.4(2)
N1 Ru1 C4A C5A -15.3(4)
N4 Ru1 C4A C5A 72.3(2)
N3 Ru1 C4A C5A 147.3(2)
C3A Ru1 C4A C5A -115.6(3)
C2A Ru1 C4A C5A -77.5(3)
C1A Ru1 C4A C5A -36.2(2)
N2 Ru1 C4A C3A -16.8(3)
N1 Ru1 C4A C3A 100.3(3)
N4 Ru1 C4A C3A -172.0(2)
N3 Ru1 C4A C3A -97.1(2)
C2A Ru1 C4A C3A 38.1(2)
C5A Ru1 C4A C3A 115.6(3)
C1A Ru1 C4A C3A 79.5(3)
N2 Ru1 C4A C9A 103.5(4)
N1 Ru1 C4A C9A -139.4(3)
N4 Ru1 C4A C9A -51.7(4)
N3 Ru1 C4A C9A 23.2(4)
C3A Ru1 C4A C9A 120.3(5)
C2A Ru1 C4A C9A 158.4(4)
C5A Ru1 C4A C9A -124.1(5)
C1A Ru1 C4A C9A -160.2(4)
C3A C4A C5A C1A -1.5(4)
C9A C4A C5A C1A -170.9(4)
Ru1 C4A C5A C1A 62.3(3)
C3A C4A C5A C10A 169.4(4)
C9A C4A C5A C10A 0.1(7)
Ru1 C4A C5A C10A -126.7(4)
C3A C4A C5A Ru1 -63.9(3)
C9A C4A C5A Ru1 126.8(4)
C2A C1A C5A C4A -0.5(4)
C6A C1A C5A C4A 172.5(4)
Ru1 C1A C5A C4A -59.3(3)
C2A C1A C5A C10A -171.3(4)
C6A C1A C5A C10A 1.7(7)
Ru1 C1A C5A C10A 129.9(4)
C2A C1A C5A Ru1 58.8(3)
C6A C1A C5A Ru1 -128.2(4)
N2 Ru1 C5A C4A 84.9(3)
N1 Ru1 C5A C4A 170.1(2)
N4 Ru1 C5A C4A -107.5(2)
N3 Ru1 C5A C4A -37.3(3)
C3A Ru1 C5A C4A 38.8(2)
C2A Ru1 C5A C4A 81.6(3)
C1A Ru1 C5A C4A 118.0(4)
N2 Ru1 C5A C1A -33.1(4)
N1 Ru1 C5A C1A 52.1(3)
N4 Ru1 C5A C1A 134.5(3)
N3 Ru1 C5A C1A -155.3(2)
C3A Ru1 C5A C1A -79.2(3)
C4A Ru1 C5A C1A -118.0(4)
C2A Ru1 C5A C1A -36.4(2)
N2 Ru1 C5A C10A -157.0(3)
N1 Ru1 C5A C10A -71.8(4)
N4 Ru1 C5A C10A 10.7(4)
N3 Ru1 C5A C10A 80.9(4)
C3A Ru1 C5A C10A 157.0(5)
C4A Ru1 C5A C10A 118.1(5)
C2A Ru1 C5A C10A -160.2(5)
C1A Ru1 C5A C10A -123.9(5)
